data_2230287
loop_
_publ_author_name
'Dahmani, Siham'
'Kandri Rodi, Youssef'
'Luis, Santiago V.'
'Essassi, El Mokhtar'
'El Ammari, Lahcen'

_publ_section_title
;
 Ethyl 8-amino-6-bromoimidazo[1,2-<i>a</i>]pyridine-2-carboxylate
;
_journal_coeditor_code DN2683
_journal_issue 6
_journal_name_full 'Acta Crystallographica Section E'
_journal_page_first o1390
_journal_paper_doi 10.1107/S1600536811017077
_journal_volume 67
_journal_year 2011
_chemical_formula_iupac 'C10 H10 Br N3 O2'
_chemical_formula_moiety 'C10 H10 Br N3 O2'
_chemical_formula_sum 'C10 H10 Br N3 O2'
_chemical_formula_weight 284.12
_chemical_melting_point 414(2)
_chemical_name_systematic
;
Ethyl 8-amino-6-bromoimidazo[1,2-<i>a</i>]pyridine-2-carboxylate
;
_space_group_IT_number 14
_symmetry_cell_setting monoclinic
_symmetry_space_group_name_Hall '-P 2ybc'
_symmetry_space_group_name_H-M 'P 1 21/c 1'
_atom_sites_solution_hydrogens geom
_atom_sites_solution_primary direct
_atom_sites_solution_secondary difmap
_audit_creation_method SHELXL-97
_cell_angle_alpha 90.00
_cell_angle_beta 98.328(6)
_cell_angle_gamma 90.00
_cell_formula_units_Z 8
_cell_length_a 8.366(2)
_cell_length_b 11.842(3)
_cell_length_c 22.743(5)
_cell_measurement_reflns_used 4555
_cell_measurement_temperature 292(2)
_cell_measurement_theta_max 26.75
_cell_measurement_theta_min 1.8
_cell_volume 2229.4(9)
_computing_cell_refinement 'SAINT-Plus (Bruker, 2009)'
_computing_data_collection 'APEX2 (Bruker, 2009)'
_computing_data_reduction 'SAINT-Plus (Bruker, 2009)'
_computing_molecular_graphics 'ORTEP-3 for Windows (Farrugia, 1997)'
_computing_publication_material 'SHELXL97 (Sheldrick, 2008)'
_computing_structure_refinement 'SHELXL97 (Sheldrick, 2008)'
_computing_structure_solution 'SHELXS97 (Sheldrick, 2008)'
_diffrn_ambient_temperature 292(2)
_diffrn_measured_fraction_theta_full 0.961
_diffrn_measured_fraction_theta_max 0.961
_diffrn_measurement_device_type 'Bruker APEXII CCD'
_diffrn_measurement_method '\f and \w scans'
_diffrn_radiation_monochromator graphite
_diffrn_radiation_source 'fine-focus sealed tube'
_diffrn_radiation_type MoK\a
_diffrn_radiation_wavelength 0.71073
_diffrn_reflns_av_R_equivalents 0.0319
_diffrn_reflns_av_sigmaI/netI 0.0391
_diffrn_reflns_limit_h_max 10
_diffrn_reflns_limit_h_min -10
_diffrn_reflns_limit_k_max 14
_diffrn_reflns_limit_k_min -11
_diffrn_reflns_limit_l_max 28
_diffrn_reflns_limit_l_min -24
_diffrn_reflns_number 13222
_diffrn_reflns_theta_full 26.75
_diffrn_reflns_theta_max 26.75
_diffrn_reflns_theta_min 1.81
_exptl_absorpt_coefficient_mu 3.676
_exptl_absorpt_correction_T_max 0.535
_exptl_absorpt_correction_T_min 0.437
_exptl_absorpt_correction_type multi-scan
_exptl_absorpt_process_details '(SADABS; Bruker, 2009)'
_exptl_crystal_colour Yellow
_exptl_crystal_density_diffrn 1.693
_exptl_crystal_density_method 'not measured'
_exptl_crystal_description Fiber
_exptl_crystal_F_000 1136
_exptl_crystal_size_max 0.44
_exptl_crystal_size_mid 0.19
_exptl_crystal_size_min 0.17
_refine_diff_density_max 0.703
_refine_diff_density_min -0.513
_refine_ls_extinction_method none
_refine_ls_goodness_of_fit_ref 1.027
_refine_ls_hydrogen_treatment constr
_refine_ls_matrix_type full
_refine_ls_number_parameters 291
_refine_ls_number_reflns 4555
_refine_ls_number_restraints 0
_refine_ls_restrained_S_all 1.027
_refine_ls_R_factor_all 0.0698
_refine_ls_R_factor_gt 0.0407
_refine_ls_shift/su_max 0.001
_refine_ls_shift/su_mean 0.000
_refine_ls_structure_factor_coef Fsqd
_refine_ls_weighting_details 'calc w=1/[\s^2^(Fo^2^)+(0.0571P)^2^+1.0629P] where P=(Fo^2^+2Fc^2^)/3'
_refine_ls_weighting_scheme calc
_refine_ls_wR_factor_gt 0.1025
_refine_ls_wR_factor_ref 0.1164
_reflns_number_gt 3156
_reflns_number_total 4555
_reflns_threshold_expression >2\s(I)
_cod_data_source_file dn2683.cif
_cod_data_source_block I
_cod_original_cell_volume 2229.3(8)
_cod_original_sg_symbol_H-M 'P 21/c '
_cod_database_code 2230287
_cod_database_fobs_code 2230287

loop_
_symmetry_equiv_pos_as_xyz
'x, y, z'
'-x, y+1/2, -z+1/2'
'-x, -y, -z'
'x, -y-1/2, z-1/2'

loop_
_atom_site_type_symbol
_atom_site_label
_atom_site_fract_x
_atom_site_fract_y
_atom_site_fract_z
_atom_site_U_iso_or_equiv
_atom_site_adp_type
_atom_site_calc_flag
_atom_site_refinement_flags
_atom_site_occupancy
_atom_site_symmetry_multiplicity
_atom_site_disorder_assembly
_atom_site_disorder_group
C C1 0.6311(4) 0.1790(2) 0.24000(15) 0.0364(7) Uani d . 1 1 . .
C C2 0.5137(4) 0.1042(3) 0.20858(16) 0.0424(8) Uani d . 1 1 . .
C C3 0.3848(4) 0.0737(3) 0.23542(17) 0.0463(8) Uani d . 1 1 . .
H H3 0.3073 0.0248 0.2162 0.056 Uiso calc R 1 1 . .
C C4 0.3685(4) 0.1156(3) 0.29203(17) 0.0457(8) Uani d . 1 1 . .
C C5 0.4772(4) 0.1854(3) 0.32284(16) 0.0458(8) Uani d . 1 1 . .
H H5 0.4651 0.2114 0.3605 0.055 Uiso calc R 1 1 . .
C C6 0.7346(4) 0.2859(3) 0.31519(15) 0.0407(7) Uani d . 1 1 . .
H H6 0.7531 0.3244 0.3512 0.049 Uiso calc R 1 1 . .
C C7 0.8290(4) 0.2868(3) 0.27069(15) 0.0399(7) Uani d . 1 1 . .
C C8 0.9804(4) 0.3528(3) 0.27430(17) 0.0442(8) Uani d . 1 1 . .
C C9 1.2055(5) 0.4046(4) 0.2303(2) 0.0646(11) Uani d . 1 1 . .
H H9A 1.2805 0.3841 0.2653 0.078 Uiso calc R 1 1 . .
H H9B 1.1815 0.4845 0.2327 0.078 Uiso calc R 1 1 . .
C C10 1.2790(6) 0.3820(4) 0.1765(2) 0.0738(13) Uani d . 1 1 . .
H H10A 1.3755 0.4263 0.1775 0.111 Uiso calc R 1 1 . .
H H10B 1.2041 0.4018 0.1420 0.111 Uiso calc R 1 1 . .
H H10C 1.3056 0.3033 0.1750 0.111 Uiso calc R 1 1 . .
N N1 0.6074(3) 0.2165(2) 0.29548(13) 0.0391(6) Uani d . 1 1 . .
N N2 0.7654(3) 0.2206(2) 0.22339(12) 0.0387(6) Uani d . 1 1 . .
N N3 0.5421(4) 0.0657(3) 0.15447(15) 0.0609(9) Uani d . 1 1 . .
H H3A 0.4634 0.0338 0.1320 0.073 Uiso d R 1 1 . .
H H3B 0.6048 0.1043 0.1351 0.073 Uiso d R 1 1 . .
O O1 1.0571(3) 0.33902(19) 0.22826(11) 0.0493(6) Uani d . 1 1 . .
O O2 1.0266(3) 0.4127(2) 0.31636(13) 0.0619(7) Uani d . 1 1 . .
Br Br1 0.18490(5) 0.07406(4) 0.32785(2) 0.06942(17) Uani d . 1 1 . .
C C11 0.8701(4) 0.5979(3) 0.45987(15) 0.0382(7) Uani d . 1 1 . .
C C12 0.9608(4) 0.6732(3) 0.42770(16) 0.0422(8) Uani d . 1 1 . .
C C13 1.0265(4) 0.7670(3) 0.45760(17) 0.0472(8) Uani d . 1 1 . .
H H13 1.0798 0.8209 0.4379 0.057 Uiso calc R 1 1 . .
C C14 1.0129(4) 0.7813(3) 0.51807(17) 0.0450(8) Uani d . 1 1 . .
C C15 0.9362(4) 0.7088(3) 0.54986(17) 0.0462(8) Uani d . 1 1 . .
H H15 0.9324 0.7195 0.5901 0.055 Uiso calc R 1 1 . .
C C16 0.7710(4) 0.5322(3) 0.53803(16) 0.0418(8) Uani d . 1 1 . .
H H16 0.7459 0.5214 0.5762 0.050 Uiso calc R 1 1 . .
C C17 0.7243(3) 0.4671(3) 0.48894(15) 0.0367(7) Uani d . 1 1 . .
C C18 0.6206(4) 0.3662(3) 0.48367(16) 0.0432(8) Uani d . 1 1 . .
C C19 0.4773(5) 0.2335(4) 0.5359(2) 0.0772(14) Uani d . 1 1 . .
H H19A 0.3926 0.2537 0.5590 0.093 Uiso calc R 1 1 . .
H H19B 0.4272 0.2181 0.4956 0.093 Uiso calc R 1 1 . .
C C20 0.5572(7) 0.1346(5) 0.5605(4) 0.118(2) Uani d . 1 1 . .
H H20A 0.4790 0.0766 0.5638 0.177 Uiso calc R 1 1 . .
H H20B 0.6147 0.1514 0.5991 0.177 Uiso calc R 1 1 . .
H H20C 0.6320 0.1091 0.5351 0.177 Uiso calc R 1 1 . .
N N4 0.8630(3) 0.6170(2) 0.51890(13) 0.0399(6) Uani d . 1 1 . .
N N5 0.7852(3) 0.5068(2) 0.43990(12) 0.0400(6) Uani d . 1 1 . .
N N6 0.9732(4) 0.6470(3) 0.37068(14) 0.0565(8) Uani d . 1 1 . .
H H6A 1.0318 0.6877 0.3512 0.068 Uiso d R 1 1 . .
H H6B 0.9494 0.5790 0.3605 0.068 Uiso d R 1 1 . .
O O3 0.5891(3) 0.3286(2) 0.53566(12) 0.0551(6) Uani d . 1 1 . .
O O4 0.5670(3) 0.3250(3) 0.43682(13) 0.0718(8) Uani d . 1 1 . .
Br Br2 1.11787(5) 0.90661(3) 0.55921(2) 0.06673(16) Uani d . 1 1 . .

loop_
_atom_site_aniso_label
_atom_site_aniso_U_11
_atom_site_aniso_U_22
_atom_site_aniso_U_33
_atom_site_aniso_U_12
_atom_site_aniso_U_13
_atom_site_aniso_U_23
C1 0.0447(17) 0.0342(16) 0.0290(19) 0.0055(13) 0.0002(13) -0.0018(13)
C2 0.0483(19) 0.0406(18) 0.036(2) 0.0027(14) -0.0025(15) -0.0035(14)
C3 0.0489(19) 0.0436(19) 0.043(2) -0.0036(14) -0.0038(15) -0.0022(15)
C4 0.0421(18) 0.0477(19) 0.048(2) -0.0002(14) 0.0078(15) -0.0012(16)
C5 0.0481(19) 0.052(2) 0.039(2) -0.0039(15) 0.0119(15) -0.0082(16)
C6 0.0470(18) 0.0433(18) 0.032(2) -0.0051(14) 0.0057(14) -0.0103(14)
C7 0.0445(18) 0.0396(17) 0.035(2) 0.0010(13) 0.0038(14) -0.0032(14)
C8 0.050(2) 0.0431(19) 0.039(2) 0.0005(15) 0.0071(15) -0.0031(15)
C9 0.050(2) 0.071(3) 0.075(3) -0.0188(18) 0.015(2) -0.014(2)
C10 0.073(3) 0.076(3) 0.076(4) -0.017(2) 0.022(2) 0.002(2)
N1 0.0401(14) 0.0400(14) 0.0370(18) 0.0004(11) 0.0050(11) -0.0060(12)
N2 0.0459(15) 0.0400(14) 0.0299(16) 0.0022(11) 0.0046(11) -0.0048(11)
N3 0.071(2) 0.074(2) 0.036(2) -0.0150(16) 0.0027(15) -0.0158(15)
O1 0.0495(13) 0.0516(14) 0.0492(17) -0.0087(10) 0.0148(11) -0.0136(11)
O2 0.0700(17) 0.0704(18) 0.0464(18) -0.0226(13) 0.0126(13) -0.0225(14)
Br1 0.0567(3) 0.0777(3) 0.0779(4) -0.01732(19) 0.0233(2) -0.0092(2)
C11 0.0426(17) 0.0423(17) 0.0292(19) 0.0124(14) 0.0030(13) 0.0034(14)
C12 0.0444(18) 0.0447(19) 0.037(2) 0.0086(14) 0.0035(14) 0.0056(15)
C13 0.052(2) 0.0419(19) 0.048(2) 0.0031(15) 0.0075(16) 0.0079(16)
C14 0.0484(19) 0.0375(17) 0.047(2) 0.0041(14) -0.0003(15) -0.0022(15)
C15 0.056(2) 0.0454(19) 0.035(2) 0.0031(15) 0.0003(15) -0.0051(15)
C16 0.0446(18) 0.0478(19) 0.033(2) 0.0039(14) 0.0062(14) 0.0050(15)
C17 0.0349(15) 0.0437(17) 0.032(2) 0.0073(13) 0.0047(13) -0.0007(14)
C18 0.0396(17) 0.0526(19) 0.038(2) 0.0056(14) 0.0075(15) -0.0054(16)
C19 0.067(3) 0.074(3) 0.089(4) -0.018(2) 0.006(2) 0.017(3)
C20 0.096(4) 0.076(4) 0.183(8) -0.014(3) 0.026(4) 0.027(4)
N4 0.0433(15) 0.0402(15) 0.0352(18) 0.0041(11) 0.0024(12) -0.0005(11)
N5 0.0412(14) 0.0463(15) 0.0318(17) 0.0057(12) 0.0029(11) 0.0002(12)
N6 0.081(2) 0.0522(18) 0.039(2) -0.0051(15) 0.0172(15) 0.0063(14)
O3 0.0587(15) 0.0573(15) 0.0489(18) -0.0115(12) 0.0064(12) 0.0049(12)
O4 0.0805(19) 0.088(2) 0.049(2) -0.0289(16) 0.0165(14) -0.0289(15)
Br2 0.0787(3) 0.0502(2) 0.0698(3) -0.01168(19) 0.0056(2) -0.01129(19)

loop_
_atom_type_symbol
_atom_type_description
_atom_type_scat_dispersion_real
_atom_type_scat_dispersion_imag
_atom_type_scat_source
C C 0.0033 0.0016 'International Tables Vol C Tables 4.2.6.8 and 6.1.1.4'
H H 0.0000 0.0000 'International Tables Vol C Tables 4.2.6.8 and 6.1.1.4'
N N 0.0061 0.0033 'International Tables Vol C Tables 4.2.6.8 and 6.1.1.4'
O O 0.0106 0.0060 'International Tables Vol C Tables 4.2.6.8 and 6.1.1.4'
Br Br -0.2901 2.4595 'International Tables Vol C Tables 4.2.6.8 and 6.1.1.4'

loop_
_geom_angle_atom_site_label_1
_geom_angle_atom_site_label_2
_geom_angle_atom_site_label_3
_geom_angle_site_symmetry_1
_geom_angle_site_symmetry_3
_geom_angle
_geom_angle_publ_flag
N2 C1 N1 . . 112.3(3) ?
N2 C1 C2 . . 129.3(3) ?
N1 C1 C2 . . 118.4(3) ?
C3 C2 N3 . . 124.6(3) ?
C3 C2 C1 . . 118.0(3) ?
N3 C2 C1 . . 117.3(3) ?
C2 C3 C4 . . 120.3(3) ?
C2 C3 H3 . . 119.8 ?
C4 C3 H3 . . 119.8 ?
C5 C4 C3 . . 123.1(3) ?
C5 C4 Br1 . . 117.5(3) ?
C3 C4 Br1 . . 119.5(3) ?
C4 C5 N1 . . 116.5(3) ?
C4 C5 H5 . . 121.7 ?
N1 C5 H5 . . 121.7 ?
N1 C6 C7 . . 105.5(3) ?
N1 C6 H6 . . 127.3 ?
C7 C6 H6 . . 127.3 ?
C6 C7 N2 . . 112.0(3) ?
C6 C7 C8 . . 122.9(3) ?
N2 C7 C8 . . 125.1(3) ?
O2 C8 O1 . . 124.4(3) ?
O2 C8 C7 . . 121.8(3) ?
O1 C8 C7 . . 113.8(3) ?
O1 C9 C10 . . 109.4(3) ?
O1 C9 H9A . . 109.8 ?
C10 C9 H9A . . 109.8 ?
O1 C9 H9B . . 109.8 ?
C10 C9 H9B . . 109.8 ?
H9A C9 H9B . . 108.2 ?
C9 C10 H10A . . 109.5 ?
C9 C10 H10B . . 109.5 ?
H10A C10 H10B . . 109.5 ?
C9 C10 H10C . . 109.5 ?
H10A C10 H10C . . 109.5 ?
H10B C10 H10C . . 109.5 ?
C6 N1 C1 . . 106.6(3) ?
C6 N1 C5 . . 129.8(3) ?
C1 N1 C5 . . 123.7(3) ?
C1 N2 C7 . . 103.7(3) ?
C2 N3 H3A . . 117.6 ?
C2 N3 H3B . . 118.9 ?
H3A N3 H3B . . 113.5 ?
C8 O1 C9 . . 114.8(3) ?
N5 C11 N4 . . 111.7(3) ?
N5 C11 C12 . . 128.5(3) ?
N4 C11 C12 . . 119.8(3) ?
N6 C12 C13 . . 125.3(3) ?
N6 C12 C11 . . 117.8(3) ?
C13 C12 C11 . . 116.9(3) ?
C12 C13 C14 . . 119.8(3) ?
C12 C13 H13 . . 120.1 ?
C14 C13 H13 . . 120.1 ?
C15 C14 C13 . . 124.2(3) ?
C15 C14 Br2 . . 117.1(3) ?
C13 C14 Br2 . . 118.6(3) ?
C14 C15 N4 . . 115.9(3) ?
C14 C15 H15 . . 122.0 ?
N4 C15 H15 . . 122.0 ?
C17 C16 N4 . . 105.1(3) ?
C17 C16 H16 . . 127.4 ?
N4 C16 H16 . . 127.4 ?
C16 C17 N5 . . 112.0(3) ?
C16 C17 C18 . . 128.3(3) ?
N5 C17 C18 . . 119.7(3) ?
O4 C18 O3 . . 124.0(3) ?
O4 C18 C17 . . 122.9(3) ?
O3 C18 C17 . . 113.0(3) ?
C20 C19 O3 . . 111.7(4) ?
C20 C19 H19A . . 109.3 ?
O3 C19 H19A . . 109.3 ?
C20 C19 H19B . . 109.3 ?
O3 C19 H19B . . 109.3 ?
H19A C19 H19B . . 107.9 ?
C19 C20 H20A . . 109.5 ?
C19 C20 H20B . . 109.5 ?
H20A C20 H20B . . 109.5 ?
C19 C20 H20C . . 109.5 ?
H20A C20 H20C . . 109.5 ?
H20B C20 H20C . . 109.5 ?
C11 N4 C16 . . 107.2(3) ?
C11 N4 C15 . . 123.2(3) ?
C16 N4 C15 . . 129.6(3) ?
C11 N5 C17 . . 104.0(3) ?
C12 N6 H6A . . 119.8 ?
C12 N6 H6B . . 115.4 ?
H6A N6 H6B . . 121.3 ?
C18 O3 C19 . . 118.1(3) ?

loop_
_geom_bond_atom_site_label_1
_geom_bond_atom_site_label_2
_geom_bond_site_symmetry_2
_geom_bond_distance
_geom_bond_publ_flag
C1 N2 . 1.331(4) ?
C1 N1 . 1.379(4) ?
C1 C2 . 1.434(4) ?
C2 C3 . 1.363(5) ?
C2 N3 . 1.365(5) ?
C3 C4 . 1.405(5) ?
C3 H3 . 0.9300 ?
C4 C5 . 1.348(5) ?
C4 Br1 . 1.904(3) ?
C5 N1 . 1.380(4) ?
C5 H5 . 0.9300 ?
C6 N1 . 1.368(4) ?
C6 C7 . 1.371(5) ?
C6 H6 . 0.9300 ?
C7 N2 . 1.374(4) ?
C7 C8 . 1.480(5) ?
C8 O2 . 1.209(4) ?
C8 O1 . 1.315(4) ?
C9 O1 . 1.460(4) ?
C9 C10 . 1.471(6) ?
C9 H9A . 0.9700 ?
C9 H9B . 0.9700 ?
C10 H10A . 0.9600 ?
C10 H10B . 0.9600 ?
C10 H10C . 0.9600 ?
N3 H3A . 0.8604 ?
N3 H3B . 0.8634 ?
C11 N5 . 1.335(4) ?
C11 N4 . 1.371(4) ?
C11 C12 . 1.437(5) ?
C12 N6 . 1.352(4) ?
C12 C13 . 1.376(5) ?
C13 C14 . 1.407(5) ?
C13 H13 . 0.9300 ?
C14 C15 . 1.344(5) ?
C14 Br2 . 1.900(3) ?
C15 N4 . 1.389(4) ?
C15 H15 . 0.9300 ?
C16 C17 . 1.367(5) ?
C16 N4 . 1.374(4) ?
C16 H16 . 0.9300 ?
C17 N5 . 1.375(4) ?
C17 C18 . 1.472(5) ?
C18 O4 . 1.199(4) ?
C18 O3 . 1.325(4) ?
C19 C20 . 1.422(7) ?
C19 O3 . 1.464(5) ?
C19 H19A . 0.9700 ?
C19 H19B . 0.9700 ?
C20 H20A . 0.9600 ?
C20 H20B . 0.9600 ?
C20 H20C . 0.9600 ?
N6 H6A . 0.8550 ?
N6 H6B . 0.8530 ?

loop_
_geom_hbond_atom_site_label_D
_geom_hbond_atom_site_label_H
_geom_hbond_atom_site_label_A
_geom_hbond_site_symmetry_A
_geom_hbond_distance_DH
_geom_hbond_distance_HA
_geom_hbond_distance_DA
_geom_hbond_angle_DHA
N3 H3A N5 2_645 0.86 2.47 3.300(4) 161
N3 H3B O3 4_565 0.86 2.38 3.055(5) 135
N6 H6B O2 . 0.85 2.34 3.096(4) 147
N6 H6A O1 2_755 0.86 2.58 3.183(4) 129
N6 H6A N2 2_755 0.86 2.60 3.388(4) 154
C5 H5 O4 . 0.93 2.26 3.074(4) 146
C19 H19B O4 . 0.97 2.28 2.703(6) 105
